data_4325614
loop_
_publ_author_name
'Galina V. Romanenko'
'Ksenia Yu. Maryunina'
'Artem S. Bogomyakov'
'Renad Z. Sagdeev'
'Victor I. Ovcharenko'

_publ_section_title
;
 Relationship between the Thermally Induced Reorientations of Aromatic
 Solvate Molecules in Cu(hfac)2- Nitroxide Breathing Crystals and the
 Character of the Magnetic Anomaly
;
_journal_name_full 'Inorganic Chemistry'
_journal_page_first 6597
_journal_page_last 6609
_journal_paper_doi 10.1021/ic200444e
_journal_volume 50
_journal_year 2011
_chemical_formula_sum 'C29 H32 Cu F12 N4 O6'
_chemical_formula_weight 824.13
_chemical_name_systematic
; 
 ? 
;
_space_group_IT_number 2
_symmetry_cell_setting triclinic
_symmetry_space_group_name_Hall '-P 1'
_symmetry_space_group_name_H-M 'P -1'
_atom_sites_solution_hydrogens geom
_atom_sites_solution_primary direct
_atom_sites_solution_secondary difmap
_audit_creation_method SHELXL-97
_cell_angle_alpha 77.237(3)
_cell_angle_beta 68.078(3)
_cell_angle_gamma 85.210(3)
_cell_formula_units_Z 2
_cell_length_a 10.7336(5)
_cell_length_b 13.2076(6)
_cell_length_c 13.2548(6)
_cell_measurement_reflns_used 6988
_cell_measurement_temperature 100(2)
_cell_measurement_theta_max 24.76
_cell_measurement_theta_min 2.43
_cell_volume 1700.13(14)
_computing_cell_refinement 'Bruker SAINT'
_computing_data_collection 'Bruker APEX2'
_computing_data_reduction 'Bruker SAINT'
_computing_molecular_graphics 'Bruker SHELXTL'
_computing_publication_material 'Bruker SHELXTL'
_computing_structure_refinement 'SHELXL-97 (Sheldrick, 1997)'
_computing_structure_solution 'SHELXS-97 (Sheldrick, 1990)'
_diffrn_ambient_temperature 100(2)
_diffrn_measured_fraction_theta_full 0.928
_diffrn_measured_fraction_theta_max 0.928
_diffrn_measurement_device_type 'Bruker APEX-II CCD'
_diffrn_measurement_method '\f and \w scans'
_diffrn_radiation_monochromator graphite
_diffrn_radiation_source 'fine-focus sealed tube'
_diffrn_radiation_type MoK\a
_diffrn_radiation_wavelength 0.71073
_diffrn_reflns_av_R_equivalents 0.0543
_diffrn_reflns_av_sigmaI/netI 0.0766
_diffrn_reflns_limit_h_max 14
_diffrn_reflns_limit_h_min -14
_diffrn_reflns_limit_k_max 17
_diffrn_reflns_limit_k_min -16
_diffrn_reflns_limit_l_max 18
_diffrn_reflns_limit_l_min -17
_diffrn_reflns_number 27334
_diffrn_reflns_theta_full 28.94
_diffrn_reflns_theta_max 28.94
_diffrn_reflns_theta_min 1.58
_diffrn_standards_number 0
_exptl_absorpt_coefficient_mu 0.756
_exptl_absorpt_correction_T_max 0.4657
_exptl_absorpt_correction_T_min 0.4089
_exptl_absorpt_correction_type multi-scan
_exptl_crystal_density_diffrn 1.610
_exptl_crystal_F_000 838
_refine_diff_density_max 0.915
_refine_diff_density_min -0.593
_refine_diff_density_rms 0.072
_refine_ls_extinction_method none
_refine_ls_goodness_of_fit_ref 0.997
_refine_ls_hydrogen_treatment constr
_refine_ls_matrix_type full
_refine_ls_number_parameters 527
_refine_ls_number_reflns 8334
_refine_ls_number_restraints 0
_refine_ls_restrained_S_all 0.997
_refine_ls_R_factor_all 0.0769
_refine_ls_R_factor_gt 0.0427
_refine_ls_shift/su_max 0.000
_refine_ls_shift/su_mean 0.000
_refine_ls_structure_factor_coef Fsqd
_refine_ls_weighting_details 'calc w=1/[\s^2^(Fo^2^)+(0.0467P)^2^+0.0000P] where P=(Fo^2^+2Fc^2^)/3'
_refine_ls_weighting_scheme calc
_refine_ls_wR_factor_gt 0.0978
_refine_ls_wR_factor_ref 0.1068
_reflns_number_gt 5314
_reflns_number_total 8334
_reflns_threshold_expression >2sigma(I)
_cod_data_source_file ic200444e_si_002_19.cif
_cod_data_source_block phbu100
_cod_original_cell_volume 1700.13(13)
_cod_database_code 4325614

loop_
_symmetry_equiv_pos_as_xyz
'x, y, z'
'-x, -y, -z'

loop_
_atom_site_label
_atom_site_type_symbol
_atom_site_fract_x
_atom_site_fract_y
_atom_site_fract_z
_atom_site_U_iso_or_equiv
_atom_site_adp_type
_atom_site_occupancy
_atom_site_symmetry_multiplicity
_atom_site_calc_flag
_atom_site_refinement_flags
Cu1 Cu 0.0000 0.5000 0.0000 0.01984(12) Uani 1 2 d S
O1 O 0.11162(17) 0.38174(12) 0.03180(13) 0.0257(4) Uani 1 1 d .
C1 C 0.2842(3) 0.2607(2) 0.0153(2) 0.0326(7) Uani 1 1 d .
F1 F 0.23464(16) 0.20215(12) -0.03060(14) 0.0454(4) Uani 1 1 d .
F2 F 0.41757(15) 0.24915(12) -0.02501(14) 0.0460(4) Uani 1 1 d .
F3 F 0.24133(17) 0.22015(12) 0.12384(13) 0.0484(5) Uani 1 1 d .
C2 C 0.2378(3) 0.37348(19) -0.00664(19) 0.0243(6) Uani 1 1 d .
C3 C 0.3335(3) 0.4497(2) -0.0627(2) 0.0323(6) Uani 1 1 d .
H3A H 0.4256 0.4302 -0.0865 0.039 Uiso 1 1 calc R
C4 C 0.3002(3) 0.5551(2) -0.0861(2) 0.0282(6) Uani 1 1 d .
C5 C 0.4155(3) 0.6330(2) -0.1543(3) 0.0430(8) Uani 1 1 d .
F4 F 0.3980(11) 0.7162(7) -0.1129(10) 0.109(4) Uani 0.50 1 d P
F5 F 0.5270(6) 0.6001(5) -0.1328(5) 0.083(2) Uiso 0.50 1 d P
F6 F 0.4402(12) 0.6511(10) -0.2533(6) 0.184(6) Uani 0.50 1 d P
F4A F 0.3840(6) 0.6963(6) -0.2339(6) 0.0549(19) Uani 0.50 1 d P
F5A F 0.4251(10) 0.6973(7) -0.0975(6) 0.087(4) Uani 0.50 1 d P
F6A F 0.5309(4) 0.5944(3) -0.2036(6) 0.0751(19) Uani 0.50 1 d P
O2 O 0.18781(17) 0.59521(13) -0.05838(13) 0.0263(4) Uani 1 1 d .
Cu2 Cu 0.0000 0.0000 0.5000 0.02023(12) Uani 1 2 d S
O3 O 0.15356(16) 0.06149(12) 0.50623(12) 0.0207(4) Uani 1 1 d .
C6 C 0.3648(2) 0.1319(2) 0.4552(2) 0.0253(6) Uani 1 1 d .
F7 F 0.3672(2) 0.08939(15) 0.55437(14) 0.0667(6) Uani 1 1 d .
F8 F 0.48990(15) 0.13033(14) 0.38420(14) 0.0506(5) Uani 1 1 d .
F9 F 0.33076(16) 0.22942(12) 0.45511(15) 0.0484(5) Uani 1 1 d .
C7 C 0.2665(2) 0.07496(17) 0.42821(19) 0.0196(5) Uani 1 1 d .
C8 C 0.3080(2) 0.04660(18) 0.32611(19) 0.0216(5) Uani 1 1 d .
H8A H 0.3949 0.0664 0.2730 0.026 Uiso 1 1 calc R
C9 C 0.2253(2) -0.01033(18) 0.29962(19) 0.0199(5) Uani 1 1 d .
C10 C 0.2784(3) -0.0397(2) 0.1856(2) 0.0261(6) Uani 1 1 d .
F10 F 0.38723(15) 0.01269(12) 0.11429(11) 0.0387(4) Uani 1 1 d .
F11 F 0.303(3) -0.143(2) 0.195(2) 0.038(3) Uani 0.50 1 d P
F12 F 0.183(2) -0.0330(16) 0.1474(18) 0.048(4) Uani 0.50 1 d P
F11A F 0.317(3) -0.136(2) 0.195(2) 0.056(6) Uani 0.50 1 d P
F12A F 0.191(2) -0.0138(15) 0.1311(17) 0.033(3) Uani 0.50 1 d P
O4 O 0.10918(16) -0.04467(12) 0.35988(12) 0.0213(4) Uani 1 1 d .
O01 O -0.08036(16) 0.51460(12) 0.16127(13) 0.0259(4) Uani 1 1 d .
N1 N -0.0064(2) 0.52430(15) 0.21843(16) 0.0244(5) Uani 1 1 d .
C01 C 0.0131(2) 0.62720(19) 0.2410(2) 0.0239(6) Uani 1 1 d .
C02 C 0.0450(3) 0.71314(18) 0.1373(2) 0.0284(6) Uani 1 1 d .
H02A H -0.0343 0.7270 0.1165 0.043 Uiso 1 1 calc R
H02B H 0.1198 0.6914 0.0763 0.043 Uiso 1 1 calc R
H02C H 0.0698 0.7764 0.1525 0.043 Uiso 1 1 calc R
C03 C -0.1193(3) 0.6511(2) 0.3295(2) 0.0335(7) Uani 1 1 d .
H03A H -0.1388 0.5960 0.3964 0.050 Uiso 1 1 calc R
H03B H -0.1920 0.6549 0.3009 0.050 Uiso 1 1 calc R
H03C H -0.1120 0.7177 0.3479 0.050 Uiso 1 1 calc R
C04 C 0.1290(2) 0.59888(18) 0.28475(19) 0.0231(6) Uani 1 1 d .
C05 C 0.1246(3) 0.6513(2) 0.3766(2) 0.0300(6) Uani 1 1 d .
H05A H 0.2027 0.6299 0.3976 0.045 Uiso 1 1 calc R
H05B H 0.0421 0.6313 0.4412 0.045 Uiso 1 1 calc R
H05C H 0.1261 0.7268 0.3505 0.045 Uiso 1 1 calc R
C06 C 0.2693(2) 0.60753(19) 0.1940(2) 0.0261(6) Uani 1 1 d .
H06A H 0.3368 0.5882 0.2283 0.039 Uiso 1 1 calc R
H06B H 0.2849 0.6791 0.1515 0.039 Uiso 1 1 calc R
H06C H 0.2761 0.5608 0.1442 0.039 Uiso 1 1 calc R
N2 N 0.1037(2) 0.48409(15) 0.33071(16) 0.0227(5) Uani 1 1 d .
O02 O 0.15730(17) 0.43151(13) 0.39627(13) 0.0281(4) Uani 1 1 d .
C07 C 0.0313(2) 0.44502(19) 0.28293(19) 0.0223(5) Uani 1 1 d .
C08 C -0.0014(2) 0.33735(19) 0.30398(19) 0.0225(6) Uani 1 1 d .
C09 C 0.0300(2) 0.25321(18) 0.37709(18) 0.0201(5) Uani 1 1 d .
H09A H 0.0802 0.2593 0.4212 0.024 Uiso 1 1 calc R
N3 N -0.0190(2) 0.16488(15) 0.37650(15) 0.0213(5) Uani 1 1 d .
N4 N -0.0818(2) 0.19053(15) 0.30135(15) 0.0232(5) Uani 1 1 d .
C041 C -0.1452(3) 0.1108(2) 0.2759(2) 0.0292(6) Uani 1 1 d .
H04A H -0.2440 0.1166 0.3111 0.035 Uiso 1 1 calc R
H04B H -0.1184 0.0415 0.3083 0.035 Uiso 1 1 calc R
C042 C -0.1077(3) 0.1191(2) 0.1519(2) 0.0356(7) Uani 1 1 d .
H04C H -0.0087 0.1226 0.1152 0.043 Uiso 1 1 calc R
H04D H -0.1451 0.1844 0.1212 0.043 Uiso 1 1 calc R
C043 C -0.1597(3) 0.0272(3) 0.1251(3) 0.0504(9) Uani 1 1 d .
H04E H -0.1183 0.0305 0.0440 0.061 Uiso 1 1 calc R
H04R H -0.1293 -0.0381 0.1625 0.061 Uiso 1 1 calc R
C044 C -0.3058(3) 0.0232(3) 0.1583(3) 0.0530(9) Uani 1 1 d .
H04G H -0.3309 -0.0415 0.1461 0.080 Uiso 1 1 calc R
H04H H -0.3358 0.0826 0.1139 0.080 Uiso 1 1 calc R
H04I H -0.3485 0.0259 0.2372 0.080 Uiso 1 1 calc R
C010 C -0.07471(17) 0.29168(14) 0.25822(14) 0.0261(6) Uani 1 1 d .
H01A H -0.1127 0.3266 0.2057 0.031 Uiso 1 1 calc R
C1S C 0.53423(17) 0.43983(14) 0.55484(14) 0.0356(17) Uani 0.50 1 d PR
C2S C 0.61783(17) 0.38523(14) 0.47683(14) 0.0185(12) Uani 0.50 1 d PR
H2SA H 0.6714 0.4237 0.4050 0.022 Uiso 0.50 1 d PR
C3S C 0.62735(17) 0.28440(14) 0.49612(14) 0.0347(19) Uani 0.50 1 d PR
H3SA H 0.6784 0.2491 0.4375 0.042 Uiso 0.50 1 d PR
C4S C 0.56117(17) 0.22817(14) 0.60497(14) 0.0308(17) Uani 0.50 1 d PR
H4SA H 0.5712 0.1542 0.6232 0.037 Uiso 0.50 1 d PR
C5S C 0.47999(17) 0.28295(14) 0.68647(14) 0.0384(16) Uani 0.50 1 d PR
H5SA H 0.4327 0.2476 0.7615 0.046 Uiso 0.50 1 d PR
C6S C 0.47069(17) 0.39293(14) 0.65341(14) 0.0288(12) Uani 0.50 1 d PR
H6SA H 0.4152 0.4321 0.7070 0.035 Uiso 0.50 1 d PR
C7S C 0.52957(17) 0.56054(14) 0.51483(14) 0.0323(13) Uani 0.50 1 d PR
H7SA H 0.5954 0.5820 0.4416 0.039 Uiso 0.50 1 d PR
H7SB H 0.5471 0.5954 0.5645 0.039 Uiso 0.50 1 d PR
C8S C 0.39468(17) 0.58429(14) 0.51465(14) 0.165(7) Uani 0.50 1 d PR
H8SA H 0.3297 0.5573 0.5868 0.198 Uiso 0.50 1 d PR
H8SB H 0.3802 0.5518 0.4619 0.198 Uiso 0.50 1 d PR
C9S C 0.37157(17) 0.73400(14) 0.47584(14) 0.046(2) Uani 0.50 1 d PR
H9SA H 0.3929 0.7703 0.5226 0.056 Uiso 0.50 1 d PR
H9SB H 0.2831 0.7527 0.4761 0.056 Uiso 0.50 1 d PR
C10S C 0.47394(17) 0.74892(14) 0.36276(14) 0.066(3) Uani 0.50 1 d PR
H10A H 0.4784 0.8211 0.3278 0.100 Uiso 0.50 1 d PR
H10B H 0.5598 0.7265 0.3666 0.100 Uiso 0.50 1 d PR
H10C H 0.4504 0.7089 0.3202 0.100 Uiso 0.50 1 d PR

loop_
_atom_site_aniso_label
_atom_site_aniso_U_11
_atom_site_aniso_U_22
_atom_site_aniso_U_33
_atom_site_aniso_U_23
_atom_site_aniso_U_13
_atom_site_aniso_U_12
Cu1 0.0195(2) 0.0180(2) 0.0200(2) 0.00149(18) -0.00784(18) -0.00034(18)
O1 0.0250(10) 0.0243(10) 0.0228(9) 0.0014(7) -0.0072(8) 0.0020(8)
C1 0.0283(16) 0.0284(16) 0.0373(16) -0.0049(13) -0.0097(13) 0.0053(13)
F1 0.0473(11) 0.0283(10) 0.0650(12) -0.0150(8) -0.0233(9) 0.0046(8)
F2 0.0284(10) 0.0299(10) 0.0705(12) -0.0065(8) -0.0120(9) 0.0101(7)
F3 0.0597(12) 0.0333(10) 0.0375(10) 0.0061(8) -0.0123(8) 0.0166(9)
C2 0.0246(15) 0.0247(15) 0.0231(13) -0.0041(11) -0.0095(11) 0.0039(12)
C3 0.0230(15) 0.0273(16) 0.0425(16) -0.0076(13) -0.0080(13) 0.0047(12)
C4 0.0302(16) 0.0282(16) 0.0276(14) -0.0047(12) -0.0128(12) 0.0000(13)
C5 0.037(2) 0.0290(19) 0.060(2) -0.0074(16) -0.0162(17) 0.0015(15)
F4 0.070(4) 0.031(3) 0.214(11) -0.047(5) -0.030(6) 0.011(3)
F6 0.226(13) 0.291(15) 0.025(3) 0.025(7) -0.020(7) -0.224(11)
F4A 0.031(2) 0.072(3) 0.038(4) 0.029(3) -0.007(2) -0.009(2)
F5A 0.131(8) 0.089(7) 0.044(3) 0.001(3) -0.025(4) -0.089(6)
F6A 0.013(2) 0.017(2) 0.139(6) -0.002(3) 0.028(3) 0.0013(15)
O2 0.0302(11) 0.0235(10) 0.0257(9) -0.0047(8) -0.0126(8) 0.0070(8)
Cu2 0.0191(2) 0.0214(2) 0.0188(2) -0.00269(18) -0.00515(18) -0.00462(18)
O3 0.0182(9) 0.0213(10) 0.0191(9) 0.0004(7) -0.0046(7) -0.0041(7)
C6 0.0199(14) 0.0245(15) 0.0280(14) 0.0001(12) -0.0070(12) -0.0043(11)
F7 0.0805(14) 0.0809(14) 0.0509(11) 0.0272(10) -0.0494(11) -0.0531(12)
F8 0.0195(9) 0.0702(13) 0.0661(12) -0.0397(10) -0.0036(8) -0.0099(8)
F9 0.0417(10) 0.0298(10) 0.0873(14) -0.0268(9) -0.0317(10) 0.0044(8)
C7 0.0228(14) 0.0131(13) 0.0228(13) 0.0038(10) -0.0118(11) -0.0023(10)
C8 0.0164(13) 0.0198(14) 0.0245(13) -0.0015(11) -0.0041(11) -0.0019(11)
C9 0.0220(14) 0.0139(13) 0.0199(12) 0.0005(10) -0.0064(11) 0.0039(11)
C10 0.0279(15) 0.0207(15) 0.0252(14) -0.0036(12) -0.0048(12) -0.0012(12)
F10 0.0364(10) 0.0427(10) 0.0261(8) -0.0090(7) 0.0046(7) -0.0132(8)
F11 0.059(5) 0.015(5) 0.035(7) -0.007(4) -0.012(5) 0.001(4)
F12 0.037(4) 0.090(12) 0.019(5) -0.008(6) -0.009(3) -0.016(6)
F11A 0.086(12) 0.022(6) 0.034(7) -0.008(4) 0.007(6) 0.003(7)
F12A 0.039(6) 0.040(3) 0.018(5) -0.002(4) -0.012(4) 0.007(4)
O4 0.0219(10) 0.0202(9) 0.0193(8) -0.0024(7) -0.0048(7) -0.0034(7)
O01 0.0228(10) 0.0245(10) 0.0300(10) 0.0010(8) -0.0123(8) -0.0025(8)
N1 0.0244(12) 0.0195(12) 0.0266(11) 0.0018(9) -0.0091(10) -0.0037(9)
C01 0.0258(14) 0.0162(13) 0.0270(14) -0.0002(11) -0.0083(11) -0.0025(11)
C02 0.0349(16) 0.0168(14) 0.0320(15) -0.0007(11) -0.0128(13) -0.0010(12)
C03 0.0274(16) 0.0302(16) 0.0365(16) -0.0015(13) -0.0082(13) 0.0026(13)
C04 0.0265(14) 0.0154(13) 0.0231(13) -0.0001(10) -0.0056(11) -0.0030(11)
C05 0.0336(16) 0.0268(15) 0.0268(14) -0.0066(12) -0.0067(12) -0.0029(12)
C06 0.0248(15) 0.0225(15) 0.0281(14) -0.0042(11) -0.0063(12) -0.0030(11)
N2 0.0224(12) 0.0193(12) 0.0238(11) 0.0006(9) -0.0081(9) -0.0016(9)
O02 0.0313(11) 0.0294(11) 0.0247(9) 0.0001(8) -0.0143(8) -0.0015(8)
C07 0.0193(13) 0.0196(14) 0.0243(13) 0.0001(11) -0.0063(11) -0.0010(11)
C08 0.0226(14) 0.0187(14) 0.0223(13) 0.0017(10) -0.0068(11) -0.0020(11)
C09 0.0209(13) 0.0176(13) 0.0202(12) -0.0018(10) -0.0066(10) -0.0014(11)
N3 0.0238(12) 0.0192(12) 0.0204(10) -0.0012(9) -0.0089(9) -0.0005(9)
N4 0.0280(12) 0.0198(12) 0.0217(11) 0.0044(9) -0.0124(9) -0.0069(9)
C041 0.0369(16) 0.0254(15) 0.0268(14) 0.0063(11) -0.0170(12) -0.0146(12)
C042 0.0354(17) 0.0406(18) 0.0292(15) -0.0031(13) -0.0101(13) -0.0103(14)
C043 0.044(2) 0.071(3) 0.0438(19) -0.0214(17) -0.0172(16) -0.0118(18)
C044 0.056(2) 0.056(2) 0.052(2) -0.0185(17) -0.0211(18) 0.0013(18)
C010 0.0272(15) 0.0230(15) 0.0247(13) 0.0081(11) -0.0119(11) -0.0044(12)
C1S 0.014(3) 0.066(5) 0.045(3) -0.046(3) -0.015(3) 0.019(3)
C2S 0.013(3) 0.020(3) 0.017(3) 0.004(2) -0.002(2) -0.004(2)
C3S 0.038(5) 0.032(4) 0.035(3) 0.000(3) -0.021(3) 0.007(3)
C4S 0.028(4) 0.031(4) 0.041(4) -0.009(3) -0.021(3) 0.001(3)
C5S 0.047(4) 0.039(4) 0.033(4) -0.010(3) -0.016(3) -0.004(3)
C6S 0.026(3) 0.027(3) 0.038(3) -0.012(3) -0.014(3) 0.002(2)
C7S 0.036(3) 0.026(3) 0.038(3) -0.007(3) -0.017(3) 0.002(3)
C8S 0.164(13) 0.039(6) 0.327(19) 0.081(8) -0.183(14) -0.056(7)
C9S 0.037(5) 0.085(7) 0.027(3) -0.014(4) -0.019(3) -0.008(4)
C10S 0.053(6) 0.113(9) 0.049(5) -0.035(5) -0.026(5) 0.000(5)

loop_
_atom_type_symbol
_atom_type_description
_atom_type_scat_dispersion_real
_atom_type_scat_dispersion_imag
_atom_type_scat_source
C C 0.0033 0.0016 'International Tables Vol C Tables 4.2.6.8 and 6.1.1.4'
H H 0.0000 0.0000 'International Tables Vol C Tables 4.2.6.8 and 6.1.1.4'
N N 0.0061 0.0033 'International Tables Vol C Tables 4.2.6.8 and 6.1.1.4'
O O 0.0106 0.0060 'International Tables Vol C Tables 4.2.6.8 and 6.1.1.4'
F F 0.0171 0.0103 'International Tables Vol C Tables 4.2.6.8 and 6.1.1.4'
Cu Cu 0.3201 1.2651 'International Tables Vol C Tables 4.2.6.8 and 6.1.1.4'

loop_
_geom_angle_atom_site_label_1
_geom_angle_atom_site_label_2
_geom_angle_atom_site_label_3
_geom_angle
_geom_angle_site_symmetry_1
_geom_angle_site_symmetry_3
O1 Cu1 O1 180.0 . 2_565
O1 Cu1 O01 87.10(6) . 2_565
O1 Cu1 O01 92.90(6) 2_565 2_565
O1 Cu1 O01 92.90(6) . .
O1 Cu1 O01 87.10(6) 2_565 .
O01 Cu1 O01 180.0 2_565 .
O1 Cu1 O2 94.47(6) . 2_565
O1 Cu1 O2 85.53(6) 2_565 2_565
O01 Cu1 O2 99.94(6) 2_565 2_565
O01 Cu1 O2 80.06(6) . 2_565
O1 Cu1 O2 85.53(6) . .
O1 Cu1 O2 94.47(6) 2_565 .
O01 Cu1 O2 80.06(6) 2_565 .
O01 Cu1 O2 99.94(6) . .
O2 Cu1 O2 180.0 2_565 .
C2 O1 Cu1 128.68(16) . .
F1 C1 F3 107.0(2) . .
F1 C1 F2 106.7(2) . .
F3 C1 F2 107.3(2) . .
F1 C1 C2 110.8(2) . .
F3 C1 C2 111.0(2) . .
F2 C1 C2 113.7(2) . .
O1 C2 C3 129.3(2) . .
O1 C2 C1 112.2(2) . .
C3 C2 C1 118.5(2) . .
C2 C3 C4 122.4(2) . .
O2 C4 C3 128.0(3) . .
O2 C4 C5 114.1(2) . .
C3 C4 C5 117.9(2) . .
F6 C5 F5A 126.2(7) . .
F6 C5 F6A 70.5(6) . .
F5A C5 F6A 111.1(6) . .
F6 C5 F4 113.5(8) . .
F5A C5 F4 19.8(8) . .
F6A C5 F4 124.4(6) . .
F6 C5 F4A 37.5(8) . .
F5A C5 F4A 101.2(6) . .
F6A C5 F4A 105.7(5) . .
F4 C5 F4A 83.1(6) . .
F6 C5 F5 110.2(7) . .
F5A C5 F5 77.4(6) . .
F6A C5 F5 41.8(4) . .
F4 C5 F5 96.1(5) . .
F4A C5 F5 137.9(4) . .
F6 C5 C4 114.3(5) . .
F5A C5 C4 111.7(5) . .
F6A C5 C4 116.6(3) . .
F4 C5 C4 111.1(6) . .
F4A C5 C4 109.3(4) . .
F5 C5 C4 110.1(3) . .
C5 F4 F4A 49.0(4) . .
F6A F5 C5 65.7(4) . .
F6A F5 F5A 107.0(6) . .
C5 F5 F5A 49.7(4) . .
F4A F6 C5 78.9(10) . .
F4A F6 F6A 131.6(13) . .
C5 F6 F6A 57.3(5) . .
F6 F4A C5 63.5(8) . .
F6 F4A F4 104.2(11) . .
C5 F4A F4 47.9(4) . .
C5 F5A F5 53.0(4) . .
F5 F6A C5 72.5(5) . .
F5 F6A F6 121.8(7) . .
C5 F6A F6 52.2(4) . .
C4 O2 Cu1 121.54(16) . .
O3 Cu2 O3 180.0 . 2_556
O3 Cu2 O4 87.70(7) . 2_556
O3 Cu2 O4 92.30(7) 2_556 2_556
O3 Cu2 O4 92.30(7) . .
O3 Cu2 O4 87.70(7) 2_556 .
O4 Cu2 O4 179.998(2) 2_556 .
O3 Cu2 N3 93.79(6) . 2_556
O3 Cu2 N3 86.21(6) 2_556 2_556
O4 Cu2 N3 84.29(6) 2_556 2_556
O4 Cu2 N3 95.71(6) . 2_556
O3 Cu2 N3 86.21(6) . .
O3 Cu2 N3 93.79(6) 2_556 .
O4 Cu2 N3 95.71(6) 2_556 .
O4 Cu2 N3 84.29(6) . .
N3 Cu2 N3 180.00(9) 2_556 .
C7 O3 Cu2 124.55(15) . .
F9 C6 F7 107.5(2) . .
F9 C6 F8 107.2(2) . .
F7 C6 F8 106.4(2) . .
F9 C6 C7 111.2(2) . .
F7 C6 C7 111.0(2) . .
F8 C6 C7 113.2(2) . .
O3 C7 C8 128.7(2) . .
O3 C7 C6 112.3(2) . .
C8 C7 C6 119.0(2) . .
C7 C8 C9 121.4(2) . .
O4 C9 C8 128.0(2) . .
O4 C9 C10 113.4(2) . .
C8 C9 C10 118.5(2) . .
F12 C10 F11A 106.2(16) . .
F12 C10 F10 112.8(10) . .
F11A C10 F10 104.1(15) . .
F12 C10 F11 99.0(14) . .
F11A C10 F11 8(2) . .
F10 C10 F11 109.8(14) . .
F12 C10 F12A 12.1(19) . .
F11A C10 F12A 114.9(14) . .
F10 C10 F12A 101.6(10) . .
F11 C10 F12A 108.1(14) . .
F12 C10 C9 109.7(10) . .
F11A C10 C9 110.0(13) . .
F10 C10 C9 113.5(2) . .
F11 C10 C9 111.0(12) . .
F12A C10 C9 112.3(8) . .
C9 O4 Cu2 123.15(15) . .
N1 O01 Cu1 122.74(14) . .
O01 N1 C07 124.2(2) . .
O01 N1 C01 121.87(18) . .
C07 N1 C01 112.15(19) . .
N1 C01 C02 112.0(2) . .
N1 C01 C03 106.0(2) . .
C02 C01 C03 109.8(2) . .
N1 C01 C04 99.77(18) . .
C02 C01 C04 115.0(2) . .
C03 C01 C04 113.6(2) . .
N2 C04 C05 109.28(19) . .
N2 C04 C06 105.71(19) . .
C05 C04 C06 110.7(2) . .
N2 C04 C01 100.18(18) . .
C05 C04 C01 115.4(2) . .
C06 C04 C01 114.46(19) . .
O02 N2 C07 125.8(2) . .
O02 N2 C04 122.42(19) . .
C07 N2 C04 111.36(18) . .
N1 C07 N2 107.9(2) . .
N1 C07 C08 127.4(2) . .
N2 C07 C08 124.6(2) . .
C010 C08 C09 103.8(2) . .
C010 C08 C07 127.8(2) . .
C09 C08 C07 128.4(2) . .
N3 C09 C08 111.6(2) . .
C09 N3 N4 105.12(18) . .
C09 N3 Cu2 122.62(14) . .
N4 N3 Cu2 132.17(14) . .
C010 N4 N3 111.82(17) . .
C010 N4 C041 127.44(18) . .
N3 N4 C041 120.74(18) . .
N4 C041 C042 112.9(2) . .
C041 C042 C043 112.7(2) . .
C044 C043 C042 114.8(3) . .
N4 C010 C08 107.68(17) . .
C8S C1S C6S 133.16(19) 2_666 .
C8S C1S C7S 74.0(2) 2_666 2_666
C6S C1S C7S 113.42(15) . 2_666
C8S C1S C2S 13.2(2) 2_666 .
C6S C1S C2S 120.3 . .
C7S C1S C2S 74.78(15) 2_666 .
C8S C1S C7S 103.23(19) 2_666 .
C6S C1S C7S 123.3 . .
C7S C1S C7S 83.08(15) 2_666 .
C2S C1S C7S 116.3 . .
C8S C2S C3S 155.9(4) 2_666 .
C8S C2S C1S 33.1(5) 2_666 .
C3S C2S C1S 123.3 . .
C8S C2S C9S 145.3(5) 2_666 2_666
C3S C2S C9S 11.83(12) . 2_666
C1S C2S C9S 114.09(12) . 2_666
C8S C2S C7S 55.9(4) 2_666 2_666
C3S C2S C7S 118.95(12) . 2_666
C1S C2S C7S 51.34(12) . 2_666
C9S C2S C7S 120.7(2) 2_666 2_666
C9S C3S C2S 126.3(5) 2_666 .
C9S C3S C4S 29.4(5) 2_666 .
C2S C3S C4S 118.6 . .
C9S C3S C8S 121.1(6) 2_666 2_666
C2S C3S C8S 6.01(11) . 2_666
C4S C3S C8S 112.60(11) . 2_666
C9S C3S C10S 40.7(4) 2_666 2_666
C2S C3S C10S 101.70(11) . 2_666
C4S C3S C10S 17.03(11) . 2_666
C8S C3S C10S 95.71(17) 2_666 2_666
C10S C4S C9S 122.5(5) 2_666 2_666
C10S C4S C5S 2.8(3) 2_666 .
C9S C4S C5S 123.06(19) 2_666 .
C10S C4S C3S 117.4(3) 2_666 .
C9S C4S C3S 10.49(17) 2_666 .
C5S C4S C3S 118.5 . .
C10S C5S C4S 2.0(2) 2_666 .
C10S C5S C6S 116.8(2) 2_666 .
C4S C5S C6S 117.6 . .
C1S C6S C5S 121.3 . .
C1S C6S C10S 98.94(10) . 2_666
C5S C6S C10S 22.39(10) . 2_666
C1S C7S C8S 43.73(15) 2_666 .
C1S C7S C1S 96.92(15) 2_666 .
C8S C7S C1S 106.0 . .
C1S C7S C2S 53.89(12) 2_666 2_666
C8S C7S C2S 14.45(12) . 2_666
C1S C7S C2S 117.90(12) . 2_666
C1S C7S C7S 53.51(12) 2_666 2_666
C8S C7S C7S 73.90(10) . 2_666
C1S C7S C7S 43.41(10) . 2_666
C2S C7S C7S 88.33(15) 2_666 2_666
C2S C8S C1S 133.6(6) 2_666 2_666
C2S C8S C7S 109.7(4) 2_666 .
C1S C8S C7S 62.23(18) 2_666 .
C2S C8S C3S 18.1(3) 2_666 2_666
C1S C8S C3S 116.0(3) 2_666 2_666
C7S C8S C3S 107.20(11) . 2_666
C2S C8S C9S 27.4(4) 2_666 .
C1S C8S C9S 108.28(19) 2_666 .
C7S C8S C9S 110.1 . .
C3S C8S C9S 10.12(11) 2_666 .
C3S C9S C4S 140.1(6) 2_666 2_666
C3S C9S C10S 129.1(5) 2_666 .
C4S C9S C10S 19.35(18) 2_666 .
C3S C9S C2S 41.8(4) 2_666 2_666
C4S C9S C2S 122.1(3) 2_666 2_666
C10S C9S C2S 103.12(12) . 2_666
C3S C9S C8S 48.8(5) 2_666 .
C4S C9S C8S 115.47(18) 2_666 .
C10S C9S C8S 96.3 . .
C2S C9S C8S 7.37(12) 2_666 .
C4S C10S C5S 175.2(5) 2_666 2_666
C4S C10S C9S 38.2(4) 2_666 .
C5S C10S C9S 142.6(2) 2_666 .
C4S C10S C3S 45.6(3) 2_666 2_666
C5S C10S C3S 136.2(3) 2_666 2_666
C9S C10S C3S 10.20(11) . 2_666
C4S C10S C6S 140.9(4) 2_666 2_666
C5S C10S C6S 40.79(18) 2_666 2_666
C9S C10S C6S 102.74(10) . 2_666
C3S C10S C6S 95.47(16) 2_666 2_666

loop_
_geom_bond_atom_site_label_1
_geom_bond_atom_site_label_2
_geom_bond_distance
_geom_bond_site_symmetry_2
Cu1 O1 1.9561(16) .
Cu1 O1 1.9561(16) 2_565
Cu1 O01 2.0317(16) 2_565
Cu1 O01 2.0317(16) .
Cu1 O2 2.2521(17) 2_565
Cu1 O2 2.2522(17) .
O1 C2 1.261(3) .
C1 F1 1.330(3) .
C1 F3 1.332(3) .
C1 F2 1.337(3) .
C1 C2 1.531(3) .
C2 C3 1.376(3) .
C3 C4 1.405(3) .
C4 O2 1.233(3) .
C4 C5 1.540(4) .
C5 F6 1.209(8) .
C5 F5A 1.286(8) .
C5 F6A 1.288(4) .
C5 F4 1.303(10) .
C5 F4A 1.325(7) .
C5 F5 1.348(6) .
F4 F4A 1.743(13) .
F5 F6A 0.942(8) .
F5 F5A 1.647(11) .
F6 F4A 0.823(16) .
F6 F6A 1.443(11) .
Cu2 O3 1.9334(15) .
Cu2 O3 1.9334(15) 2_556
Cu2 O4 1.9785(15) 2_556
Cu2 O4 1.9785(15) .
Cu2 N3 2.4625(18) 2_556
Cu2 N3 2.4625(18) .
O3 C7 1.261(3) .
C6 F9 1.309(3) .
C6 F7 1.320(3) .
C6 F8 1.322(3) .
C6 C7 1.530(3) .
C7 C8 1.384(3) .
C8 C9 1.392(3) .
C9 O4 1.260(3) .
C9 C10 1.530(3) .
C10 F12 1.30(2) .
C10 F11A 1.30(3) .
C10 F10 1.326(3) .
C10 F11 1.36(3) .
C10 F12A 1.37(2) .
O01 N1 1.316(2) .
N1 C07 1.335(3) .
N1 C01 1.501(3) .
C01 C02 1.523(3) .
C01 C03 1.530(3) .
C01 C04 1.546(3) .
C04 N2 1.510(3) .
C04 C05 1.513(3) .
C04 C06 1.531(3) .
N2 O02 1.268(2) .
N2 C07 1.360(3) .
C07 C08 1.435(3) .
C08 C010 1.396(3) .
C08 C09 1.412(3) .
C09 N3 1.322(3) .
N3 N4 1.370(2) .
N4 C010 1.328(2) .
N4 C041 1.461(3) .
C041 C042 1.518(3) .
C042 C043 1.538(4) .
C043 C044 1.464(4) .
C1S C8S 1.047(3) 2_666
C1S C6S 1.2663 .
C1S C7S 1.340(3) 2_666
C1S C2S 1.3867 .
C1S C7S 1.5679 .
C2S C8S 0.439(3) 2_666
C2S C3S 1.3022 .
C2S C9S 1.573(3) 2_666
C2S C7S 1.656(3) 2_666
C3S C9S 0.400(3) 2_666
C3S C4S 1.4097 .
C3S C8S 1.712(4) 2_666
C3S C10S 1.753(3) 2_666
C4S C10S 0.578(3) 2_666
C4S C9S 1.079(3) 2_666
C4S C5S 1.4096 .
C5S C10S 0.833(3) 2_666
C5S C6S 1.4280 .
C6S C10S 1.951(3) 2_666
C7S C1S 1.340(3) 2_666
C7S C8S 1.4564 .
C7S C2S 1.656(3) 2_666
C7S C7S 1.936(4) 2_666
C8S C2S 0.439(3) 2_666
C8S C1S 1.047(3) 2_666
C8S C3S 1.712(4) 2_666
C8S C9S 1.9493 .
C9S C3S 0.400(3) 2_666
C9S C4S 1.079(3) 2_666
C9S C10S 1.4726 .
C9S C2S 1.573(3) 2_666
C10S C4S 0.578(3) 2_666
C10S C5S 0.833(3) 2_666
C10S C3S 1.753(3) 2_666
C10S C6S 1.951(3) 2_666
